data_7204297
loop_
_publ_author_name
'Ohkita, Masakazu'
'Kawai, Hidetoshi'
'Tsuji, Takashi'

_publ_section_title
;
 Intramolecular Diels--Alder reaction of cyclopenta-1,3-diene
 derivatives generated in situ from 4-(pent-4-enyl)cyclopent-2-enone
 ethylene ketals
;
_journal_issue 3
_journal_name_full 'Journal of the Chemical Society, Perkin Transactions 1'
_journal_page_first 366
_journal_paper_doi 10.1039/b109614a
_journal_year 2002
_chemical_formula_moiety 'C14 H16 N2 O2 '
_chemical_formula_sum 'C14 H16 N2 O2'
_chemical_formula_weight 244.29
_space_group_IT_number 14
_symmetry_cell_setting monoclinic
_symmetry_Int_Tables_number 14
_symmetry_space_group_name_Hall '-P 2yn'
_symmetry_space_group_name_H-M 'P 1 21/n 1'
_audit_creation_date 'Mon Nov 26 16:25:13 2001'
_audit_creation_method 'by teXsan'
_cell_angle_alpha 90
_cell_angle_beta 106.196(7)
_cell_angle_gamma 90
_cell_formula_units_Z 4
_cell_length_a 6.536(3)
_cell_length_b 11.364(5)
_cell_length_c 16.594(8)
_cell_measurement_reflns_used 3984
_cell_measurement_temperature 173.2
_cell_measurement_theta_max 27.5
_cell_measurement_theta_min 3.1
_cell_volume 1183.6(9)
_computing_cell_refinement CRYSTALCLEAR
_computing_data_collection CRYSTALCLEAR
_computing_data_reduction 'teXsan Ver. 1.11'
_computing_publication_material 'teXsan Ver. 1.11'
_computing_structure_refinement 'teXsan Ver. 1.10'
_computing_structure_solution SIR92
_diffrn_detector_area_resol_mean 14.63
_diffrn_measured_fraction_theta_full 0.9801
_diffrn_measured_fraction_theta_max 0.9801
_diffrn_measurement_device_type 'Rigaku/MSC Mercury CCD'
_diffrn_measurement_method \w
_diffrn_radiation_type 'Mo K\a'
_diffrn_radiation_wavelength 0.7107
_diffrn_reflns_av_R_equivalents 0.029
_diffrn_reflns_limit_h_max 8
_diffrn_reflns_limit_h_min -6
_diffrn_reflns_limit_k_max 12
_diffrn_reflns_limit_k_min -14
_diffrn_reflns_limit_l_max 21
_diffrn_reflns_limit_l_min -21
_diffrn_reflns_number 352
_diffrn_reflns_theta_full 27.49
_diffrn_reflns_theta_max 27.49
_exptl_absorpt_coefficient_mu 0.093
_exptl_absorpt_correction_T_max 0.982
_exptl_absorpt_correction_T_min 0.982
_exptl_absorpt_correction_type none
_exptl_crystal_colour Colorless
_exptl_crystal_density_diffrn 1.371
_exptl_crystal_density_method 'not measured'
_exptl_crystal_description Platelet
_exptl_crystal_size_max 0.600
_exptl_crystal_size_mid 0.600
_exptl_crystal_size_min 0.200
_refine_diff_density_max 0.24
_refine_diff_density_min -0.18
_refine_ls_extinction_method none
_refine_ls_goodness_of_fit_ref 1.405
_refine_ls_hydrogen_treatment noref
_refine_ls_number_parameters 163
_refine_ls_number_reflns 1914
_refine_ls_R_factor_gt 0.0427
_refine_ls_shift/su_max 0.0001
_refine_ls_structure_factor_coef F
_refine_ls_weighting_details 'w = 1/[\s^2^(Fo) + 0.00063|Fo|^2^]'
_refine_ls_weighting_scheme calc
_refine_ls_wR_factor_ref 0.0561
_reflns_number_gt 1914
_reflns_number_total 2666
_reflns_threshold_expression F^2^>3.0\s(F^2^)
_cod_data_source_file b109614a.txt
_cod_data_source_block Dicyanomethylene
_cod_original_cell_volume 1183(1)
_cod_original_formula_sum 'C14 H16 N2 O2 '
_cod_database_code 7204297

loop_
_symmetry_equiv_pos_as_xyz
x,y,z
1/2-x,1/2+y,1/2-z
-x,-y,-z
1/2+x,1/2-y,1/2+z

loop_
_atom_site_label
_atom_site_type_symbol
_atom_site_fract_x
_atom_site_fract_y
_atom_site_fract_z
_atom_site_U_iso_or_equiv
_atom_site_adp_type
_atom_site_occupancy
_atom_site_calc_flag
_atom_site_refinement_flags
_atom_site_disorder_assembly
_atom_site_disorder_group
O(1) O -0.3646(2) -0.24738(9) -0.16005(6) 0.0238(3) Uani 1.00 d . . .
O(2) O -0.3234(2) -0.05126(9) -0.15444(6) 0.0233(3) Uani 1.00 d . . .
N(1) N 0.2658(2) 0.0379(1) -0.35465(9) 0.0383(4) Uani 1.00 d . . .
N(2) N 0.1208(2) 0.1221(1) -0.13415(9) 0.0351(4) Uani 1.00 d . . .
C(1) C -0.2842(2) -0.1510(1) -0.27863(9) 0.0178(3) Uani 1.00 d . . .
C(2) C -0.2467(2) -0.1548(1) -0.18393(9) 0.0189(3) Uani 1.00 d . . .
C(3) C -0.0027(2) -0.1723(1) -0.14837(9) 0.0228(4) Uani 1.00 d . . .
C(4) C 0.0741(2) -0.1583(1) -0.22744(9) 0.0212(4) Uani 1.00 d . . .
C(5) C 0.0286(2) -0.0277(1) -0.25937(9) 0.0191(3) Uani 1.00 d . . .
C(6) C -0.2203(2) -0.0306(1) -0.30629(8) 0.0177(3) Uani 1.00 d . . .
C(7) C -0.0998(2) -0.2266(1) -0.29230(9) 0.0208(4) Uani 1.00 d . . .
C(8) C -0.0895(3) -0.2272(1) -0.38390(10) 0.0289(4) Uani 1.00 d . . .
C(9) C -0.2584(3) -0.1488(1) -0.43985(10) 0.0331(4) Uani 1.00 d . . .
C(10) C -0.2708(2) -0.0276(1) -0.40233(9) 0.0212(4) Uani 1.00 d . . .
C(11) C 0.1612(2) 0.0082(1) -0.31384(9) 0.0241(4) Uani 1.00 d . . .
C(12) C 0.0788(2) 0.0577(1) -0.18924(10) 0.0243(4) Uani 1.00 d . . .
C(13) C -0.3783(3) -0.2155(1) -0.07800(10) 0.0282(4) Uani 1.00 d . . .
C(14) C -0.3603(3) -0.0816(2) -0.07595(10) 0.0325(4) Uani 1.00 d . . .
H(1) H -0.4274 -0.1705 -0.3035 0.0308 Uiso 1.00 calc . . .
H(2) H 0.0354 -0.2498 -0.1224 0.0308 Uiso 1.00 calc . . .
H(3) H 0.0639 -0.1130 -0.1071 0.0308 Uiso 1.00 calc . . .
H(4) H 0.2210 -0.1858 -0.2257 0.0308 Uiso 1.00 calc . . .
H(5) H -0.2853 0.0317 -0.2861 0.0308 Uiso 1.00 calc . . .
H(6) H -0.1045 -0.3086 -0.2724 0.0308 Uiso 1.00 calc . . .
H(7) H -0.0968 -0.3058 -0.4053 0.0308 Uiso 1.00 calc . . .
H(8) H 0.0567 -0.1977 -0.3871 0.0308 Uiso 1.00 calc . . .
H(9) H -0.4088 -0.1946 -0.4455 0.0308 Uiso 1.00 calc . . .
H(10) H -0.2398 -0.1430 -0.5000 0.0308 Uiso 1.00 calc . . .
H(11) H -0.4033 -0.0121 -0.4225 0.0308 Uiso 1.00 calc . . .
H(12) H -0.1815 0.0318 -0.4228 0.0308 Uiso 1.00 calc . . .
H(13) H -0.5051 -0.2475 -0.0774 0.0308 Uiso 1.00 calc . . .
H(14) H -0.2599 -0.2456 -0.0332 0.0308 Uiso 1.00 calc . . .
H(15) H -0.4943 -0.0431 -0.0677 0.0308 Uiso 1.00 calc . . .
H(16) H -0.2428 -0.0549 -0.0333 0.0308 Uiso 1.00 calc . . .

loop_
_atom_site_aniso_label
_atom_site_aniso_U_11
_atom_site_aniso_U_22
_atom_site_aniso_U_33
_atom_site_aniso_U_12
_atom_site_aniso_U_13
_atom_site_aniso_U_23
O(1) 0.0301(5) 0.0240(5) 0.0203(5) -0.0047(4) 0.0120(4) 0.0003(4)
O(2) 0.0336(6) 0.0214(5) 0.0174(5) 0.0051(4) 0.0112(4) 0.0013(4)
N(1) 0.0270(7) 0.0506(9) 0.0396(8) 0.0009(7) 0.0132(6) 0.0156(7)
N(2) 0.0418(8) 0.0309(7) 0.0264(7) -0.0060(7) -0.0008(6) -0.0006(6)
C(1) 0.0182(6) 0.0192(7) 0.0164(6) 0.0001(5) 0.0055(5) -0.0001(5)
C(2) 0.0227(7) 0.0166(7) 0.0186(7) -0.0014(6) 0.0077(5) 0.0005(5)
C(3) 0.0236(7) 0.0234(7) 0.0202(7) 0.0019(6) 0.0042(6) 0.0059(6)
C(4) 0.0196(7) 0.0221(7) 0.0227(7) 0.0057(6) 0.0071(5) 0.0055(6)
C(5) 0.0188(7) 0.0208(7) 0.0177(7) 0.0001(6) 0.0048(5) 0.0026(6)
C(6) 0.0184(7) 0.0190(7) 0.0152(6) 0.0030(6) 0.0037(5) 0.0014(5)
C(7) 0.0239(7) 0.0175(7) 0.0226(7) 0.0047(6) 0.0090(6) 0.0032(6)
C(8) 0.0398(9) 0.0253(8) 0.0253(8) 0.0074(7) 0.0151(6) -0.0006(6)
C(9) 0.0469(10) 0.0333(9) 0.0188(8) 0.0041(8) 0.0084(7) -0.0034(7)
C(10) 0.0199(7) 0.0264(8) 0.0158(7) 0.0036(6) 0.0025(5) 0.0033(6)
C(11) 0.0201(7) 0.0245(8) 0.0261(8) 0.0016(6) 0.0041(6) 0.0064(6)
C(12) 0.0233(7) 0.0239(8) 0.0226(7) -0.0029(6) 0.0014(6) 0.0059(6)
C(13) 0.0333(8) 0.0343(9) 0.0193(7) -0.0028(7) 0.0109(6) 0.0015(6)
C(14) 0.0469(10) 0.0350(9) 0.0196(7) 0.0027(8) 0.0157(7) -0.0006(7)

loop_
_atom_type_symbol
_atom_type_description
_atom_type_scat_dispersion_real
_atom_type_scat_dispersion_imag
_atom_type_scat_source
C C 0.003 0.002
;International Tables for Crystallography 
(1992, Vol. C, Tables 4.2.6.8 and 6.1.1.1)
;
H H 0.000 0.000
;International Tables for 
Crystallography (1992, Vol. C, Table 
6.1.1.2)
;
N N 0.006 0.003
;International Tables for 
Crystallography (1992, Vol. C, Tables    4.2.6.8 and    6.1.1.1)
;
O O 0.011 0.006
;International Tables for 
Crystallography (1992, Vol. C, Tables    4.2.6.8 and    6.1.1.1)
;

loop_
_geom_angle_atom_site_label_1
_geom_angle_atom_site_label_2
_geom_angle_atom_site_label_3
_geom_angle
_geom_angle_site_symmetry_1
_geom_angle_site_symmetry_2
_geom_angle_site_symmetry_3
_geom_angle_publ_flag
C(2) O(1) C(13) 105.0(1) . . . yes
C(2) O(2) C(14) 106.2(1) . . . yes
C(2) C(1) C(6) 110.8(1) . . . yes
C(2) C(1) C(7) 103.2(1) . . . yes
C(6) C(1) C(7) 99.4(1) . . . yes
O(1) C(2) O(2) 104.2(1) . . . yes
O(1) C(2) C(1) 111.4(1) . . . yes
O(1) C(2) C(3) 112.2(1) . . . yes
O(2) C(2) C(1) 111.2(1) . . . yes
O(2) C(2) C(3) 113.6(1) . . . yes
C(1) C(2) C(3) 104.4(1) . . . yes
C(2) C(3) C(4) 102.0(1) . . . yes
C(3) C(4) C(5) 107.9(1) . . . yes
C(3) C(4) C(7) 101.0(1) . . . yes
C(5) C(4) C(7) 101.9(1) . . . yes
C(4) C(5) C(6) 102.5(1) . . . yes
C(4) C(5) C(11) 112.2(1) . . . yes
C(4) C(5) C(12) 111.9(1) . . . yes
C(6) C(5) C(11) 113.6(1) . . . yes
C(6) C(5) C(12) 111.7(1) . . . yes
C(11) C(5) C(12) 105.1(1) . . . yes
C(1) C(6) C(5) 101.4(1) . . . yes
C(1) C(6) C(10) 109.4(1) . . . yes
C(5) C(6) C(10) 113.6(1) . . . yes
C(1) C(7) C(4) 94.1(1) . . . yes
C(1) C(7) C(8) 113.4(1) . . . yes
C(4) C(7) C(8) 117.7(1) . . . yes
C(7) C(8) C(9) 112.2(1) . . . yes
C(8) C(9) C(10) 113.1(1) . . . yes
C(6) C(10) C(9) 112.6(1) . . . yes
N(1) C(11) C(5) 178.4(2) . . . yes
N(2) C(12) C(5) 178.6(2) . . . yes
O(1) C(13) C(14) 104.4(1) . . . yes
O(2) C(14) C(13) 104.6(1) . . . yes

loop_
_geom_bond_atom_site_label_1
_geom_bond_atom_site_label_2
_geom_bond_distance
_geom_bond_site_symmetry_1
_geom_bond_site_symmetry_2
_geom_bond_publ_flag
O(1) C(2) 1.424(2) . . yes
O(1) C(13) 1.436(2) . . yes
O(2) C(2) 1.419(2) . . yes
O(2) C(14) 1.431(2) . . yes
N(1) C(11) 1.139(2) . . yes
N(2) C(12) 1.143(2) . . yes
C(1) C(2) 1.522(2) . . yes
C(1) C(6) 1.538(2) . . yes
C(1) C(7) 1.548(2) . . yes
C(2) C(3) 1.552(2) . . yes
C(3) C(4) 1.538(2) . . yes
C(4) C(5) 1.576(2) . . yes
C(4) C(7) 1.540(2) . . yes
C(5) C(6) 1.596(2) . . yes
C(5) C(11) 1.474(2) . . yes
C(5) C(12) 1.480(2) . . yes
C(6) C(10) 1.535(2) . . yes
C(7) C(8) 1.540(2) . . yes
C(8) C(9) 1.517(2) . . yes
C(9) C(10) 1.523(2) . . yes
C(13) C(14) 1.526(2) . . yes

loop_
_geom_contact_atom_site_label_1
_geom_contact_atom_site_label_2
_geom_contact_distance
_geom_contact_site_symmetry_1
_geom_contact_site_symmetry_2
_geom_contact_publ_flag
O(1) C(6) 3.340(2) . 2_444 ?
O(1) C(12) 3.342(2) . 2_444 ?
O(1) C(11) 3.345(2) . 2_444 ?
O(1) C(10) 3.389(2) . 2_444 ?
O(1) C(5) 3.505(2) . 2_444 ?
N(1) C(6) 3.321(3) . 1_655 ?
N(1) C(10) 3.420(3) . 1_655 ?
N(1) C(1) 3.576(2) . 1_655 ?
N(2) C(14) 3.431(2) . 3_555 ?
N(2) C(1) 3.436(2) . 2_454 ?
N(2) C(8) 3.450(3) . 2_554 ?

loop_
_geom_torsion_atom_site_label_1
_geom_torsion_atom_site_label_2
_geom_torsion_atom_site_label_3
_geom_torsion_atom_site_label_4
_geom_torsion
_geom_torsion_site_symmetry_1
_geom_torsion_site_symmetry_2
_geom_torsion_site_symmetry_3
_geom_torsion_site_symmetry_4
_geom_torsion_publ_flag
O(1) C(2) O(2) C(14) 37.2(1) . . . . yes
O(1) C(2) C(1) C(6) 161.2(1) . . . . yes
O(1) C(2) C(1) C(7) -93.3(1) . . . . yes
O(1) C(2) C(3) C(4) 128.7(1) . . . . yes
O(1) C(13) C(14) O(2) -3.9(2) . . . . yes
O(2) C(2) O(1) C(13) -39.6(1) . . . . yes
O(2) C(2) C(1) C(6) 45.4(2) . . . . yes
O(2) C(2) C(1) C(7) 150.9(1) . . . . yes
O(2) C(2) C(3) C(4) -113.4(1) . . . . yes
N(1) C(11) C(5) C(4) -118(5) . . . . yes
N(1) C(11) C(5) C(6) 125(5) . . . . yes
N(1) C(11) C(5) C(12) 3(5) . . . . yes
N(2) C(12) C(5) C(4) 28(6) . . . . yes
N(2) C(12) C(5) C(6) 143(6) . . . . yes
N(2) C(12) C(5) C(11) -93(6) . . . . yes
C(1) C(2) O(1) C(13) -159.6(1) . . . . yes
C(1) C(2) O(2) C(14) 157.3(1) . . . . yes
C(1) C(2) C(3) C(4) 7.9(1) . . . . yes
C(1) C(6) C(5) C(4) 11.1(1) . . . . yes
C(1) C(6) C(5) C(11) 132.4(1) . . . . yes
C(1) C(6) C(5) C(12) -108.9(1) . . . . yes
C(1) C(6) C(10) C(9) -29.2(2) . . . . yes
C(1) C(7) C(4) C(3) 56.9(1) . . . . yes
C(1) C(7) C(4) C(5) -54.3(1) . . . . yes
C(1) C(7) C(8) C(9) 2.3(2) . . . . yes
C(2) O(1) C(13) C(14) 26.2(1) . . . . yes
C(2) O(2) C(14) C(13) -20.1(2) . . . . yes
C(2) C(1) C(6) C(5) 62.6(1) . . . . yes
C(2) C(1) C(6) C(10) -177.1(1) . . . . yes
C(2) C(1) C(7) C(4) -52.0(1) . . . . yes
C(2) C(1) C(7) C(8) -174.6(1) . . . . yes
C(2) C(3) C(4) C(5) 65.2(1) . . . . yes
C(2) C(3) C(4) C(7) -41.3(1) . . . . yes
C(3) C(2) O(1) C(13) 83.8(1) . . . . yes
C(3) C(2) O(2) C(14) -85.3(1) . . . . yes
C(3) C(2) C(1) C(6) -77.5(1) . . . . yes
C(3) C(2) C(1) C(7) 28.0(1) . . . . yes
C(3) C(4) C(5) C(6) -78.6(1) . . . . yes
C(3) C(4) C(5) C(11) 159.1(1) . . . . yes
C(3) C(4) C(5) C(12) 41.2(2) . . . . yes
C(3) C(4) C(7) C(8) 176.1(1) . . . . yes
C(4) C(5) C(6) C(10) -106.2(1) . . . . yes
C(4) C(7) C(1) C(6) 62.1(1) . . . . yes
C(4) C(7) C(8) C(9) -106.0(2) . . . . yes
C(5) C(4) C(7) C(8) 64.9(1) . . . . yes
C(5) C(6) C(1) C(7) -45.4(1) . . . . yes
C(5) C(6) C(10) C(9) 83.3(2) . . . . yes
C(6) C(1) C(7) C(8) -60.5(1) . . . . yes
C(6) C(5) C(4) C(7) 27.3(1) . . . . yes
C(6) C(10) C(9) C(8) -33.5(2) . . . . yes
C(7) C(1) C(6) C(10) 74.8(1) . . . . yes
C(7) C(4) C(5) C(11) -95.0(1) . . . . yes
C(7) C(4) C(5) C(12) 147.1(1) . . . . yes
C(7) C(8) C(9) C(10) 47.3(2) . . . . yes
C(10) C(6) C(5) C(11) 15.1(2) . . . . yes
C(10) C(6) C(5) C(12) 133.8(1) . . . . yes
C(10) C(6) C(5) C(12) 133.8(1) . . . . yes

loop_
_cod_related_entry_id
_cod_related_entry_database
_cod_related_entry_code
1 ChemSpider 4416423
